data_4112626
loop_
_publ_author_name
'Pierre Thu\'ery'
'Claude Villiers'
'Jo\"el Jaud'
'Michel Ephritikhine'
'Bernardo Masci'

_publ_contact_author_address
;
      CEA/Saclay, SCM (CNRS URA 331)
      B\^at. 125
      91191 Gif-sur-Yvette
      France
;
_publ_contact_author_email thuery@drecam.cea.fr
_publ_contact_author_fax '33 1 69 08 66 40'
_publ_contact_author_name 'P. Thu\'ery'
_publ_contact_author_phone '33 01 69 08 63 29'
_publ_section_title
;
 Uranyl-Based Metallamacrocycles: Tri- and Tetranuclear Complexes with
 (2R,3R,4S,5S)-Tetrahydrofurantetracarboxylic Acid
;
_journal_name_full 'Journal of the American Chemical Society'
_journal_page_first 6838
_journal_page_last 6839
_journal_paper_doi 10.1021/ja0485964
_journal_volume 126
_journal_year 2004
_chemical_formula_sum 'C66 H126 N6 O42 U3'
_chemical_formula_weight 2389.82
_space_group_IT_number 176
_symmetry_cell_setting hexagonal
_symmetry_space_group_name_Hall '-P 6c'
_symmetry_space_group_name_H-M 'P 63/m'
_atom_sites_solution_hydrogens constr
_atom_sites_solution_primary direct
_atom_sites_solution_secondary difmap
_audit_creation_method SHELXL-97
_cell_angle_alpha 90.00
_cell_angle_beta 90.00
_cell_angle_gamma 120.00
_cell_formula_units_Z 2
_cell_length_a 19.139(3)
_cell_length_b 19.139(3)
_cell_length_c 18.5941(13)
_cell_measurement_reflns_used 20362
_cell_measurement_temperature 170(2)
_cell_measurement_theta_max 25.68
_cell_measurement_theta_min 3.05
_cell_volume 5898.5(14)
_computing_cell_refinement 'Eval-CCD (Duisenberg et al., 2003)'
_computing_data_collection 'Eval-CCD (Duisenberg et al., 2003)'
_computing_data_reduction 'Eval-CCD (Duisenberg et al., 2003)'
_computing_molecular_graphics 'SHELXTL (Sheldrick, 1999)'
_computing_publication_material 'SHELXTL (Sheldrick, 1999)'
_computing_structure_refinement 'SHELXL-97 (Sheldrick, 1997)'
_computing_structure_solution 'SHELXS-97 (Sheldrick, 1997)'
_diffrn_ambient_temperature 170(2)
_diffrn_measured_fraction_theta_full 0.923
_diffrn_measured_fraction_theta_max 0.923
_diffrn_measurement_device_type 'Nonius Kappa-CCD'
_diffrn_measurement_method '\f scans'
_diffrn_radiation_monochromator graphite
_diffrn_radiation_source 'fine-focus sealed tube'
_diffrn_radiation_type MoK\a
_diffrn_radiation_wavelength 0.71073
_diffrn_reflns_av_R_equivalents 0.1075
_diffrn_reflns_av_sigmaI/netI 0.1113
_diffrn_reflns_limit_h_max 23
_diffrn_reflns_limit_h_min -23
_diffrn_reflns_limit_k_max 23
_diffrn_reflns_limit_k_min -23
_diffrn_reflns_limit_l_max 22
_diffrn_reflns_limit_l_min -22
_diffrn_reflns_number 20362
_diffrn_reflns_theta_full 25.68
_diffrn_reflns_theta_max 25.68
_diffrn_reflns_theta_min 3.05
_diffrn_standards_decay_% 0
_diffrn_standards_interval_count 0
_diffrn_standards_interval_time 0
_diffrn_standards_number 0
_exptl_absorpt_coefficient_mu 4.178
_exptl_absorpt_correction_T_max 0.603
_exptl_absorpt_correction_T_min 0.256
_exptl_absorpt_correction_type multi-scan
_exptl_absorpt_process_details 'program SADABS (Sheldrick, 1996)'
_exptl_crystal_colour 'translucent light yellow'
_exptl_crystal_density_diffrn 1.346
_exptl_crystal_description irregular
_exptl_crystal_F_000 2352
_exptl_crystal_size_max 0.30
_exptl_crystal_size_mid 0.25
_exptl_crystal_size_min 0.12
_refine_diff_density_max 0.872
_refine_diff_density_min -0.756
_refine_diff_density_rms 0.233
_refine_ls_extinction_method none
_refine_ls_goodness_of_fit_ref 1.060
_refine_ls_hydrogen_treatment mixed
_refine_ls_matrix_type full
_refine_ls_number_parameters 202
_refine_ls_number_reflns 3573
_refine_ls_number_restraints 31
_refine_ls_restrained_S_all 1.056
_refine_ls_R_factor_all 0.1258
_refine_ls_R_factor_gt 0.0644
_refine_ls_shift/su_max 0.000
_refine_ls_shift/su_mean 0.000
_refine_ls_structure_factor_coef Fsqd
_refine_ls_weighting_details 'calc w=1/[\s^2^(Fo^2^)+(0.1009P)^2^+39.9750P] where P=(Fo^2^+2Fc^2^)/3'
_refine_ls_weighting_scheme calc
_refine_ls_wR_factor_gt 0.1645
_refine_ls_wR_factor_ref 0.1998
_reflns_number_gt 2220
_reflns_number_total 3573
_reflns_threshold_expression >2sigma(I)
_cod_data_source_file ja0485964si20040311_042438.cif
_cod_data_source_block 1
_cod_original_cell_volume 5898.6(14)
_cod_database_code 4112626

loop_
_symmetry_equiv_pos_as_xyz
'x, y, z'
'-y, x-y, z'
'-x+y, -x, z'
'-x, -y, z+1/2'
'y, -x+y, z+1/2'
'x-y, x, z+1/2'
'-x, -y, -z'
'y, -x+y, -z'
'x-y, x, -z'
'x, y, -z-1/2'
'-y, x-y, -z-1/2'
'-x+y, -x, -z-1/2'

loop_
_atom_site_label
_atom_site_type_symbol
_atom_site_fract_x
_atom_site_fract_y
_atom_site_fract_z
_atom_site_U_iso_or_equiv
_atom_site_adp_type
_atom_site_occupancy
_atom_site_symmetry_multiplicity
_atom_site_calc_flag
_atom_site_refinement_flags
U U 0.44866(4) 0.31209(4) 0.7500 0.0243(3) Uani 1 2 d S
O1 O 0.5452(7) 0.3175(7) 0.7500 0.029(3) Uani 1 2 d S
O2 O 0.3507(7) 0.3010(7) 0.7500 0.035(3) Uani 1 2 d S
O3 O 0.3967(6) 0.1610(6) 0.7500 0.023(2) Uani 1 2 d S
O4 O 0.4215(5) 0.2466(5) 0.6374(4) 0.0295(18) Uani 1 1 d .
O5 O 0.4379(6) 0.1644(5) 0.5637(4) 0.041(2) Uani 1 1 d .
O6 O 0.5782(5) 0.0760(5) 0.6732(4) 0.0313(18) Uani 1 1 d .
O7 O 0.4480(5) 0.0064(5) 0.6472(5) 0.039(2) Uani 1 1 d .
C1 C 0.4190(7) 0.1301(7) 0.6869(5) 0.026(2) Uani 1 1 d .
H1A H 0.3771 0.0742 0.6773 0.031 Uiso 1 1 calc R
C2 C 0.4981(7) 0.1333(6) 0.7077(5) 0.022(2) Uani 1 1 d .
H2 H 0.5432 0.1848 0.6910 0.027 Uiso 1 1 calc R
C3 C 0.4272(7) 0.1840(7) 0.6223(6) 0.028(3) Uani 1 1 d .
C4 C 0.5053(7) 0.0651(7) 0.6728(6) 0.025(2) Uani 1 1 d .
N1 N 0.4275(7) 0.3368(6) 0.5132(6) 0.040(3) Uani 1 1 d .
H1 H 0.4285 0.3101 0.5533 0.048 Uiso 1 1 calc R
C5 C 0.3882(9) 0.2752(8) 0.4547(8) 0.045(3) Uani 1 1 d .
H5A H 0.4194 0.2488 0.4456 0.054 Uiso 1 1 calc R
H5B H 0.3864 0.3014 0.4107 0.054 Uiso 1 1 calc R
C6 C 0.3010(11) 0.2115(10) 0.4781(10) 0.069(5) Uani 1 1 d .
H6A H 0.2750 0.1726 0.4397 0.083 Uiso 1 1 calc R
H6B H 0.3033 0.1827 0.5202 0.083 Uiso 1 1 calc R
C7 C 0.2510(10) 0.2527(9) 0.4956(11) 0.064(5) Uani 1 1 d .
H7A H 0.2453 0.2785 0.4529 0.077 Uiso 1 1 calc R
H7B H 0.1976 0.2128 0.5120 0.077 Uiso 1 1 calc R
C8 C 0.2937(11) 0.3140(11) 0.5529(9) 0.060(4) Uani 1 1 d .
H8A H 0.2958 0.2869 0.5963 0.073 Uiso 1 1 calc R
H8B H 0.2631 0.3406 0.5638 0.073 Uiso 1 1 calc R
C9 C 0.3802(9) 0.3782(9) 0.5314(7) 0.045(4) Uani 1 1 d .
H9A H 0.3787 0.4083 0.4901 0.054 Uiso 1 1 calc R
H9B H 0.4061 0.4157 0.5708 0.054 Uiso 1 1 calc R
C10 C 0.5139(8) 0.3996(8) 0.4961(7) 0.040(3) Uani 1 1 d .
H10A H 0.5162 0.4214 0.4485 0.049 Uiso 1 1 calc R
H10B H 0.5323 0.4435 0.5304 0.049 Uiso 1 1 calc R
C11 C 0.5688(10) 0.3654(11) 0.4988(11) 0.069(5) Uani 1 1 d .
H11A H 0.5734 0.3517 0.5476 0.103 Uiso 1 1 calc R
H11B H 0.6211 0.4047 0.4812 0.103 Uiso 1 1 calc R
H11C H 0.5472 0.3179 0.4694 0.103 Uiso 1 1 calc R
O8 O 0.641(2) 0.482(2) 0.3133(19) 0.121(11) Uani 0.50 1 d PU
O9 O 0.2291(11) -0.0823(11) 0.7500 0.074(5) Uani 0.66(3) 2 d SPU
O10 O 0.277(2) -0.108(2) 0.7500 0.077(6) Uani 0.34(3) 2 d SPU
O11 O 0.181(2) 0.066(2) 0.6966(17) 0.107(9) Uani 0.50 1 d PU

loop_
_atom_site_aniso_label
_atom_site_aniso_U_11
_atom_site_aniso_U_22
_atom_site_aniso_U_33
_atom_site_aniso_U_23
_atom_site_aniso_U_13
_atom_site_aniso_U_12
U 0.0267(4) 0.0233(4) 0.0252(3) 0.000 0.000 0.0141(3)
O1 0.038(7) 0.037(7) 0.024(6) 0.000 0.000 0.029(6)
O2 0.027(7) 0.031(7) 0.047(7) 0.000 0.000 0.015(6)
O3 0.028(6) 0.021(6) 0.024(5) 0.000 0.000 0.016(5)
O4 0.036(5) 0.028(4) 0.025(4) -0.001(3) -0.007(3) 0.016(4)
O5 0.068(7) 0.041(5) 0.016(4) -0.002(3) -0.006(4) 0.028(5)
O6 0.030(5) 0.030(5) 0.037(4) -0.008(3) -0.004(3) 0.017(4)
O7 0.030(5) 0.037(5) 0.042(5) -0.012(4) -0.004(4) 0.011(4)
C1 0.035(7) 0.021(6) 0.018(5) -0.007(4) -0.001(4) 0.010(5)
C2 0.032(6) 0.015(5) 0.013(5) 0.001(4) 0.000(4) 0.006(5)
C3 0.025(6) 0.031(7) 0.026(6) 0.002(5) -0.008(4) 0.014(6)
C4 0.027(7) 0.022(6) 0.025(6) -0.002(4) 0.004(4) 0.012(5)
N1 0.048(7) 0.031(6) 0.040(6) 0.003(5) -0.013(5) 0.019(6)
C5 0.054(10) 0.029(8) 0.052(8) -0.001(6) -0.017(7) 0.021(7)
C6 0.068(12) 0.041(9) 0.097(14) -0.010(9) -0.043(10) 0.026(9)
C7 0.035(8) 0.037(9) 0.105(13) 0.021(9) -0.004(9) 0.007(7)
C8 0.068(12) 0.068(12) 0.064(10) 0.023(9) 0.001(8) 0.048(10)
C9 0.060(10) 0.048(9) 0.033(7) -0.001(6) -0.017(6) 0.031(8)
C10 0.038(8) 0.039(8) 0.035(6) -0.002(6) -0.013(6) 0.012(6)
C11 0.037(9) 0.073(12) 0.097(13) 0.014(10) -0.001(9) 0.028(9)
O8 0.121(11) 0.122(11) 0.121(11) -0.002(2) 0.001(2) 0.061(6)
O9 0.074(5) 0.073(5) 0.075(5) 0.000 0.000 0.037(3)
O10 0.077(6) 0.077(6) 0.077(6) 0.000 0.000 0.038(3)
O11 0.107(10) 0.108(10) 0.107(10) -0.001(2) -0.001(2) 0.053(5)

loop_
_atom_type_symbol
_atom_type_description
_atom_type_scat_dispersion_real
_atom_type_scat_dispersion_imag
_atom_type_scat_source
C C 0.0033 0.0016 'International Tables Vol C Tables 4.2.6.8 and 6.1.1.4'
N N 0.0061 0.0033 'International Tables Vol C Tables 4.2.6.8 and 6.1.1.4'
O O 0.0106 0.0060 'International Tables Vol C Tables 4.2.6.8 and 6.1.1.4'
U U -9.6767 9.6646 'International Tables Vol C Tables 4.2.6.8 and 6.1.1.4'
H H 0.0000 0.0000 'International Tables Vol C Tables 4.2.6.8 and 6.1.1.4'

loop_
_geom_angle_atom_site_label_1
_geom_angle_atom_site_label_2
_geom_angle_atom_site_label_3
_geom_angle
_geom_angle_site_symmetry_1
_geom_angle_site_symmetry_3
O2 U O1 176.9(5) . .
O2 U O6 91.9(4) . 12_667
O1 U O6 90.5(3) . 12_667
O2 U O6 91.9(4) . 3_665
O1 U O6 90.5(3) . 3_665
O6 U O6 76.2(4) 12_667 3_665
O2 U O4 89.9(3) . .
O1 U O4 88.7(2) . .
O6 U O4 155.6(3) 12_667 .
O6 U O4 79.4(3) 3_665 .
O2 U O4 89.9(3) . 10_557
O1 U O4 88.7(2) . 10_557
O6 U O4 79.4(3) 12_667 10_557
O6 U O4 155.6(3) 3_665 10_557
O4 U O4 125.0(4) . 10_557
O2 U O3 94.3(5) . .
O1 U O3 82.6(4) . .
O6 U O3 141.4(2) 12_667 .
O6 U O3 141.4(2) 3_665 .
O4 U O3 62.58(19) . .
O4 U O3 62.58(19) 10_557 .
C1 O3 C1 105.9(11) . 10_557
C1 O3 U 115.5(6) . .
C1 O3 U 115.5(6) 10_557 .
C3 O4 U 126.1(6) . .
C4 O6 U 135.5(7) . 2_655
O3 C1 C2 105.2(8) . .
O3 C1 C3 107.8(9) . .
C2 C1 C3 113.6(9) . .
C4 C2 C1 111.6(9) . .
C4 C2 C2 115.2(6) . 10_557
C1 C2 C2 104.6(5) . 10_557
O5 C3 O4 126.5(10) . .
O5 C3 C1 118.3(11) . .
O4 C3 C1 115.2(9) . .
O7 C4 O6 123.5(10) . .
O7 C4 C2 122.3(10) . .
O6 C4 C2 114.2(10) . .
O7 C4 C4 113.2(7) . 10_557
O6 C4 C4 89.7(6) . 10_557
C2 C4 C4 64.8(6) . 10_557
C5 N1 C9 112.2(11) . .
C5 N1 C10 113.1(11) . .
C9 N1 C10 109.5(10) . .
N1 C5 C6 109.5(13) . .
C7 C6 C5 110.7(13) . .
C8 C7 C6 108.4(13) . .
C7 C8 C9 112.9(14) . .
N1 C9 C8 109.1(11) . .
C11 C10 N1 112.0(12) . .

loop_
_geom_bond_atom_site_label_1
_geom_bond_atom_site_label_2
_geom_bond_distance
_geom_bond_site_symmetry_2
U O2 1.778(12) .
U O1 1.799(11) .
U O6 2.314(8) 12_667
U O6 2.314(8) 3_665
U O4 2.362(8) .
U O4 2.362(8) 10_557
U O3 2.544(11) .
U U 6.9018(15) 3_665
O1 O1 3.791(19) 3_665
O3 C1 1.470(12) .
O3 C1 1.470(12) 10_557
O4 C3 1.287(14) .
O5 C3 1.202(14) .
O6 C4 1.304(13) .
O6 U 2.314(8) 2_655
O7 C4 1.209(14) .
C1 C2 1.535(16) .
C1 C3 1.540(15) .
C2 C4 1.524(15) .
C2 C2 1.574(18) 10_557
N1 C5 1.500(17) .
N1 C9 1.510(19) .
N1 C10 1.514(17) .
C5 C6 1.56(2) .
C6 C7 1.55(2) .
C7 C8 1.49(2) .
C8 C9 1.54(2) .
C10 C11 1.49(2) .

loop_
_geom_hbond_atom_site_label_D
_geom_hbond_atom_site_label_H
_geom_hbond_atom_site_label_A
_geom_hbond_distance_DH
_geom_hbond_distance_HA
_geom_hbond_distance_DA
_geom_hbond_angle_DHA
N1 H1 O4 0.91 1.94 2.851(13) 175.3
